data_7707527
loop_
_publ_author_name
'Wang, Fei'
'Gong, Hui-Wen'
'Zhang, Yan'
'Xue, An-Qi'
'Zhu, Wen-Hua'
'Zhang, Yi-Quan'
'Huang, Zhen-Na'
'Sun, Hao-Ling'
'Liu, Bei'
'Fang, Yue-Yi'
'Gao, Song'

_publ_section_title
;
 The comparative studies on the magnetic relaxation behaviour of the
 axially-elongated pentagonal-bipyramidal dysprosium and erbium ions in
 similar one-dimensional chain structures.
;
_journal_issue 25
_journal_name_full 'Dalton transactions (Cambridge, England : 2003)'
_journal_page_first 8736
_journal_page_last 8745
_journal_paper_doi 10.1039/d1dt00944c
_journal_volume 50
_journal_year 2021
_chemical_formula_moiety 'C36 H35 Co Er N11 O5, 4(H2 O)'
_chemical_formula_sum 'C36 H43 Co Er N11 O9'
_chemical_formula_weight 1000.00
_chemical_name_common {[ErCo(CN)6](2-PNO)5}(H2O)4,DongXQ-15Oct28e
_space_group_crystal_system monoclinic
_space_group_IT_number 9
_space_group_name_Hall 'C -2yc'
_space_group_name_H-M_alt 'C 1 c 1'
_atom_sites_solution_hydrogens mixed
_atom_sites_solution_primary direct
_atom_sites_solution_secondary difmap
_audit_creation_date 2020-10-08
_audit_creation_method
;
Olex2 1.2
(compiled 2018.05.29 svn.r3508 for OlexSys, GUI svn.r5506)
;
_audit_update_record
;
2021-03-22 deposited with the CCDC.	2021-05-27 downloaded from the CCDC.
;
_cell_angle_alpha 90
_cell_angle_beta 95.072(2)
_cell_angle_gamma 90
_cell_formula_units_Z 4
_cell_length_a 17.3220(8)
_cell_length_b 12.6628(7)
_cell_length_c 20.3253(10)
_cell_measurement_reflns_used 3947
_cell_measurement_temperature 298(2)
_cell_measurement_theta_max 24.1692
_cell_measurement_theta_min 2.9071
_cell_volume 4440.8(4)
_computing_cell_refinement 'SAINT v8.34A (Bruker, 2013)'
_computing_data_collection 'APEX2 (Bruker, 2005)'
_computing_data_reduction 'SAINT v8.34A (Bruker, 2013)'
_computing_molecular_graphics 'Olex2 (Dolomanov et al., 2009)'
_computing_publication_material 'Olex2 (Dolomanov et al., 2009)'
_computing_structure_refinement 'ShelXL (Sheldrick, 2015)'
_computing_structure_solution 'ShelXS (Sheldrick, 2008)'
_diffrn_ambient_temperature 298.2
_diffrn_measured_fraction_theta_full 0.990
_diffrn_measured_fraction_theta_max 0.990
_diffrn_measurement_device_type 'PHOTON100 CMOS detector'
_diffrn_measurement_method 'omega scan'
_diffrn_radiation_monochromator 'TRIUMPH curved crystal monochromator'
_diffrn_radiation_type MoK\a
_diffrn_radiation_wavelength 0.71073
_diffrn_reflns_av_R_equivalents 0.0624
_diffrn_reflns_av_unetI/netI 0.0852
_diffrn_reflns_Laue_measured_fraction_full 0.990
_diffrn_reflns_Laue_measured_fraction_max 0.990
_diffrn_reflns_limit_h_max 20
_diffrn_reflns_limit_h_min -20
_diffrn_reflns_limit_k_max 11
_diffrn_reflns_limit_k_min -15
_diffrn_reflns_limit_l_max 24
_diffrn_reflns_limit_l_min -22
_diffrn_reflns_number 13838
_diffrn_reflns_point_group_measured_fraction_full 0.859
_diffrn_reflns_point_group_measured_fraction_max 0.856
_diffrn_reflns_theta_full 25.242
_diffrn_reflns_theta_max 25.398
_diffrn_reflns_theta_min 2.281
_diffrn_source 'fine-focus sealed tube'
_exptl_absorpt_coefficient_mu 2.311
_exptl_absorpt_correction_T_max 0.7452
_exptl_absorpt_correction_T_min 0.6390
_exptl_absorpt_correction_type multi-scan
_exptl_absorpt_process_details 'SADABS (Bruker, 2012)'
_exptl_crystal_colour pink
_exptl_crystal_density_diffrn 1.496
_exptl_crystal_description block
_exptl_crystal_F_000 2012
_exptl_crystal_size_max 0.25
_exptl_crystal_size_mid 0.22
_exptl_crystal_size_min 0.16
_refine_diff_density_max 0.909
_refine_diff_density_min -1.037
_refine_diff_density_rms 0.176
_refine_ls_abs_structure_details
;
 Flack x determined using 2036 quotients [(I+)-(I-)]/[(I+)+(I-)]
 (Parsons, Flack and Wagner, Acta Cryst. B69 (2013) 249-259).
;
_refine_ls_abs_structure_Flack -0.030(10)
_refine_ls_extinction_method none
_refine_ls_goodness_of_fit_ref 1.067
_refine_ls_hydrogen_treatment mixed
_refine_ls_matrix_type full
_refine_ls_number_parameters 326
_refine_ls_number_reflns 6994
_refine_ls_number_restraints 19
_refine_ls_restrained_S_all 1.066
_refine_ls_R_factor_all 0.0768
_refine_ls_R_factor_gt 0.0511
_refine_ls_shift/su_max 0.001
_refine_ls_shift/su_mean 0.000
_refine_ls_structure_factor_coef Fsqd
_refine_ls_weighting_details 'w=1/[\s^2^(Fo^2^)+(0.0713P)^2^] where P=(Fo^2^+2Fc^2^)/3'
_refine_ls_weighting_scheme calc
_refine_ls_wR_factor_gt 0.1087
_refine_ls_wR_factor_ref 0.1331
_reflns_Friedel_coverage 0.728
_reflns_Friedel_fraction_full 0.727
_reflns_Friedel_fraction_max 0.722
_reflns_number_gt 5720
_reflns_number_total 6994
_reflns_threshold_expression 'I > 2\s(I)'
_cod_data_source_file d1dt00944c2.cif
_cod_data_source_block a_CCDC1
_cod_depositor_comments 'Adding full bibliography for 7707526--7707530.cif.'
_cod_database_code 7707527
_shelxl_version_number 2014/6
_shelx_space_group_comment
;
The symmetry employed for this shelxl refinement is uniquely defined
by the following loop, which should always be used as a source of
symmetry information in preference to the above space-group names.
They are only intended as comments.
;
_shelx_estimated_absorpt_t_max 0.709
_shelx_estimated_absorpt_t_min 0.596
_olex2_refinement_description
;
1. Fixed Uiso
 At 1.2 times of:
  All C(H) groups, All O(H,H,H,H,H,H,H) groups
 At 1.5 times of:
  All C(H,H,H) groups
2. Restrained distances
 O6-H6A = O6-H6B
 0.96 with sigma of 0.02
 H6A-H6B
 1.52 with sigma of 0.02
 O7-H7A = O7-H7B
 0.96 with sigma of 0.02
 H7A-H7B
 1.52 with sigma of 0.02
 O8-H8B = O8-H8A
 0.96 with sigma of 0.02
 H8B-H8A
 1.52 with sigma of 0.02
 O9-H9B = O9-H9A
 0.96 with sigma of 0.02
 H9B-H9A
 1.52 with sigma of 0.02
3. Uiso/Uaniso restraints and constraints
Uiso(H7A) = Uiso(H7B)
Uiso(H8A) = Uiso(H8B)
Uiso(H9B) = Uiso(H9A)
Uanis(C2) = Uanis(N2)
Uanis(C6) = Uanis(N6)
Uanis(C7) = Uanis(C8) = Uanis(C9) = Uanis(C10) = Uanis(C11) = Uanis(C12) =
Uanis(N7) = Uanis(O1)
Uanis(C13) = Uanis(C14) = Uanis(C15) = Uanis(C16) = Uanis(C17) = Uanis(C18) =
Uanis(N8) = Uanis(O2)
Uanis(C19) = Uanis(C20) = Uanis(C21) = Uanis(C22) = Uanis(C23) = Uanis(C24) =
Uanis(N9) = Uanis(O3)
Uanis(C25) = Uanis(C26) = Uanis(C27) = Uanis(C28) = Uanis(C29) = Uanis(C30) =
Uanis(N10) = Uanis(O4)
Uanis(C31) = Uanis(C32) = Uanis(C33) = Uanis(C34) = Uanis(C35) = Uanis(C36) =
Uanis(N11) = Uanis(O5)
4.a Me refined with riding coordinates:
 C18(H18A,H18B,H18C), C30(H30A,H30B,H30C), C12(H12A,H12B,H12C), C24(H24A,H24B,
 H24C), C36(H36A,H36B,H36C)
4.b Aromatic/amide H refined with riding coordinates:
 C10(H10), C11(H11), C29(H29), C8(H8), C9(H9), C17(H17), C23(H23), C26(H26),
 C28(H28), C35(H35), C14(H14), C16(H16), C32(H32), C21(H21), C34(H34), C15(H15),
  C27(H27), C33(H33), C20(H20), C22(H22)
;
_olex2_submission_special_instructions 'No special instructions were received'

loop_
_space_group_symop_operation_xyz
'x, y, z'
'x, -y, z+1/2'
'x+1/2, y+1/2, z'
'x+1/2, -y+1/2, z+1/2'

loop_
_atom_site_label
_atom_site_type_symbol
_atom_site_fract_x
_atom_site_fract_y
_atom_site_fract_z
_atom_site_U_iso_or_equiv
_atom_site_adp_type
_atom_site_occupancy
_atom_site_site_symmetry_order
_atom_site_calc_flag
_atom_site_refinement_flags_posn
_atom_site_refinement_flags_adp
_atom_site_refinement_flags_occupancy
_atom_site_disorder_assembly
_atom_site_disorder_group
Er1 Er 0.84659(3) 0.57619(5) 0.97204(3) 0.02617(18) Uani 1 1 d . . . . .
Co1 Co 1.09957(10) 0.81901(18) 0.96518(10) 0.0292(5) Uani 1 1 d . . . . .
O5 O 0.7730(7) 0.6730(11) 0.8958(6) 0.0594(17) Uani 1 1 d . . . . .
N1 N 0.9607(7) 0.6752(12) 0.9634(7) 0.042(4) Uani 1 1 d . . . . .
C6 C 1.0455(11) 0.914(2) 0.9054(11) 0.072(4) Uani 1 1 d . . . . .
N9 N 0.9711(8) 0.4181(14) 1.0544(8) 0.0582(17) Uani 1 1 d . . . . .
O1 O 0.8041(7) 0.7227(11) 1.0232(6) 0.0559(16) Uani 1 1 d . . . . .
O3 O 0.9343(8) 0.4401(12) 0.9972(7) 0.0582(17) Uani 1 1 d . . . . .
C2 C 1.1864(8) 0.9059(12) 0.9666(8) 0.033(2) Uani 1 1 d . . . . .
C1 C 1.0138(7) 0.7289(14) 0.9640(8) 0.033(4) Uani 1 1 d . . . . .
N3 N 1.0414(10) 0.9410(17) 1.0805(10) 0.076(6) Uani 1 1 d . . . . .
O2 O 0.8521(8) 0.5419(12) 1.0824(6) 0.0605(17) Uani 1 1 d . . . . .
C5 C 1.1340(7) 0.7411(14) 0.8936(8) 0.036(4) Uani 1 1 d . . . . .
N4 N 1.1816(9) 0.6693(14) 1.0657(8) 0.057(4) Uani 1 1 d . . . . .
N7 N 0.7882(8) 0.8222(14) 0.9985(7) 0.0559(16) Uani 1 1 d . . . . .
N5 N 1.1524(8) 0.6936(14) 0.8487(8) 0.056(4) Uani 1 1 d . . . . .
N10 N 0.9315(9) 0.4496(14) 0.8565(8) 0.0576(17) Uani 1 1 d . . . . .
N6 N 1.0107(9) 0.9770(16) 0.8735(9) 0.072(4) Uani 1 1 d . . . . .
C25 C 0.9246(10) 0.3470(18) 0.8538(9) 0.0576(17) Uani 1 1 d . . . . .
C7 C 0.7145(10) 0.8534(17) 0.9856(9) 0.0559(16) Uani 1 1 d . . . . .
N2 N 1.2394(7) 0.9615(11) 0.9668(7) 0.033(2) Uani 1 1 d . . . . .
C10 C 0.8354(12) 0.9875(15) 0.9660(10) 0.0559(16) Uani 1 1 d . . . . .
H10 H 0.8769 1.0302 0.9571 0.067 Uiso 1 1 calc R . . . .
O4 O 0.8696(7) 0.5080(12) 0.8724(6) 0.0576(17) Uani 1 1 d . . . . .
C3 C 1.0642(9) 0.8961(16) 1.0376(10) 0.050(5) Uani 1 1 d . . . . .
C11 C 0.8481(13) 0.8884(17) 0.9918(8) 0.0559(16) Uani 1 1 d . . . . .
H11 H 0.8984 0.8665 1.0047 0.067 Uiso 1 1 calc R . . . .
C4 C 1.1542(7) 0.7267(13) 1.0291(7) 0.029(3) Uani 1 1 d . . . . .
C29 C 0.9970(10) 0.5011(18) 0.8421(9) 0.0576(17) Uani 1 1 d . . . . .
H29 H 0.9999 0.5744 0.8442 0.069 Uiso 1 1 calc R . . . .
C8 C 0.7049(11) 0.9579(17) 0.9614(9) 0.0559(16) Uani 1 1 d . . . . .
H8 H 0.6551 0.9833 0.9501 0.067 Uiso 1 1 calc R . . . .
C9 C 0.7654(10) 1.0206(17) 0.9545(9) 0.0559(16) Uani 1 1 d . . . . .
H9 H 0.7568 1.0901 0.9409 0.067 Uiso 1 1 calc R . . . .
N11 N 0.7433(9) 0.6653(14) 0.8331(7) 0.0594(17) Uani 1 1 d . . . . .
N8 N 0.8109(10) 0.5943(14) 1.1245(7) 0.0605(17) Uani 1 1 d . . . . .
C18 C 0.9264(12) 0.7001(18) 1.1570(10) 0.0605(17) Uani 1 1 d . . . . .
H18A H 0.9414 0.7567 1.1869 0.091 Uiso 1 1 calc R . . . .
H18B H 0.9583 0.6394 1.1680 0.091 Uiso 1 1 calc R . . . .
H18C H 0.9330 0.7218 1.1126 0.091 Uiso 1 1 calc R . . . .
C17 C 0.7347(12) 0.5629(17) 1.1271(9) 0.0605(17) Uani 1 1 d . . . . .
H17 H 0.7151 0.5065 1.1015 0.073 Uiso 1 1 calc R . . . .
C23 C 1.0287(10) 0.4804(18) 1.0785(9) 0.0582(17) Uani 1 1 d . . . . .
H23 H 1.0430 0.5383 1.0542 0.070 Uiso 1 1 calc R . . . .
C19 C 0.9494(10) 0.3315(18) 1.0869(9) 0.0582(17) Uani 1 1 d . . . . .
C26 C 0.9896(10) 0.2897(17) 0.8375(9) 0.0576(17) Uani 1 1 d . . . . .
H26 H 0.9870 0.2164 0.8380 0.069 Uiso 1 1 calc R . . . .
C31 C 0.7738(12) 0.7238(19) 0.7863(10) 0.0594(17) Uani 1 1 d . . . . .
C28 C 1.0570(11) 0.4444(16) 0.8247(9) 0.0576(17) Uani 1 1 d . . . . .
H28 H 1.1017 0.4792 0.8147 0.069 Uiso 1 1 calc R . . . .
C13 C 0.8438(12) 0.6727(18) 1.1626(9) 0.0605(17) Uani 1 1 d . . . . .
C35 C 0.6785(11) 0.6017(17) 0.8208(10) 0.0594(17) Uani 1 1 d . . . . .
H35 H 0.6613 0.5603 0.8543 0.071 Uiso 1 1 calc R . . . .
C14 C 0.7963(11) 0.7249(17) 1.2034(9) 0.0605(17) Uani 1 1 d . . . . .
H14 H 0.8162 0.7811 1.2290 0.073 Uiso 1 1 calc R . . . .
C30 C 0.8510(10) 0.3004(17) 0.8701(9) 0.0576(17) Uani 1 1 d . . . . .
H30A H 0.8536 0.2250 0.8662 0.086 Uiso 1 1 calc R . . . .
H30B H 0.8418 0.3190 0.9145 0.086 Uiso 1 1 calc R . . . .
H30C H 0.8095 0.3269 0.8402 0.086 Uiso 1 1 calc R . . . .
C16 C 0.6882(12) 0.6153(17) 1.1674(9) 0.0605(17) Uani 1 1 d . . . . .
H16 H 0.6362 0.5974 1.1684 0.073 Uiso 1 1 calc R . . . .
C32 C 0.7342(11) 0.7140(18) 0.7229(10) 0.0594(17) Uani 1 1 d . . . . .
H32 H 0.7545 0.7476 0.6875 0.071 Uiso 1 1 calc R . . . .
C12 C 0.6534(11) 0.7732(17) 0.9962(9) 0.0559(16) Uani 1 1 d . . . . .
H12A H 0.6031 0.8037 0.9855 0.084 Uiso 1 1 calc R . . . .
H12B H 0.6596 0.7132 0.9683 0.084 Uiso 1 1 calc R . . . .
H12C H 0.6581 0.7512 1.0416 0.084 Uiso 1 1 calc R . . . .
C21 C 1.0474(10) 0.3701(17) 1.1720(10) 0.0582(17) Uani 1 1 d . . . . .
H21 H 1.0742 0.3527 1.2123 0.070 Uiso 1 1 calc R . . . .
C34 C 0.6406(11) 0.6002(17) 0.7601(9) 0.0594(17) Uani 1 1 d . . . . .
H34 H 0.5959 0.5600 0.7517 0.071 Uiso 1 1 calc R . . . .
C15 C 0.7211(12) 0.6957(17) 1.2066(9) 0.0605(17) Uani 1 1 d . . . . .
H15 H 0.6912 0.7304 1.2357 0.073 Uiso 1 1 calc R . . . .
C27 C 1.0544(10) 0.3348(17) 0.8213(9) 0.0576(17) Uani 1 1 d . . . . .
H27 H 1.0958 0.2954 0.8084 0.069 Uiso 1 1 calc R . . . .
C33 C 0.6685(10) 0.6582(18) 0.7115(9) 0.0594(17) Uani 1 1 d . . . . .
H33 H 0.6418 0.6593 0.6697 0.071 Uiso 1 1 calc R . . . .
C20 C 0.9895(10) 0.3075(17) 1.1463(9) 0.0582(17) Uani 1 1 d . . . . .
H20 H 0.9764 0.2473 1.1691 0.070 Uiso 1 1 calc R . . . .
C24 C 0.8853(10) 0.2690(17) 1.0583(9) 0.0582(17) Uani 1 1 d . . . . .
H24A H 0.8768 0.2105 1.0868 0.087 Uiso 1 1 calc R . . . .
H24B H 0.8395 0.3119 1.0531 0.087 Uiso 1 1 calc R . . . .
H24C H 0.8970 0.2430 1.0159 0.087 Uiso 1 1 calc R . . . .
C22 C 1.0671(10) 0.4591(18) 1.1393(9) 0.0582(17) Uani 1 1 d . . . . .
H22 H 1.1055 0.5042 1.1577 0.070 Uiso 1 1 calc R . . . .
C36 C 0.8407(10) 0.7793(17) 0.8038(9) 0.0594(17) Uani 1 1 d . . . . .
H36A H 0.8560 0.8171 0.7662 0.089 Uiso 1 1 calc R . . . .
H36B H 0.8318 0.8283 0.8384 0.089 Uiso 1 1 calc R . . . .
H36C H 0.8812 0.7310 0.8192 0.089 Uiso 1 1 calc R . . . .
O6 O 0.9318(11) 1.037(2) 1.1611(10) 0.092(6) Uani 1 1 d D . . . .
O9 O 1.2355(10) 0.5296(18) 0.7728(10) 0.085(5) Uani 1 1 d D . . . .
O8 O 0.8978(9) 1.0580(14) 0.7800(8) 0.076(5) Uani 1 1 d D . . . .
O7 O 1.2706(10) 0.512(2) 1.1387(10) 0.109(7) Uani 1 1 d D . . . .
H9A H 1.288(4) 0.506(14) 0.784(14) 0.130 Uiso 1 1 d DR . . . .
H9B H 1.206(7) 0.465(7) 0.770(11) 0.130 Uiso 1 1 d DR . . . .
H8A H 0.909(3) 0.990(10) 0.800(13) 0.130 Uiso 1 1 d DR . . . .
H8B H 0.949(3) 1.088(5) 0.778(4) 0.130 Uiso 1 1 d DR . . . .
H7A H 1.217(2) 0.532(17) 1.128(9) 0.130 Uiso 1 1 d DR . . . .
H7B H 1.298(7) 0.572(13) 1.123(15) 0.130 Uiso 1 1 d DR . . . .
H6A H 0.962(13) 1.089(6) 1.140(9) 0.130 Uiso 1 1 d DR . . . .
H6B H 0.962(14) 0.973(10) 1.160(19) 0.20(19) Uiso 1 1 d D . . . .

loop_
_atom_site_aniso_label
_atom_site_aniso_U_11
_atom_site_aniso_U_22
_atom_site_aniso_U_33
_atom_site_aniso_U_23
_atom_site_aniso_U_13
_atom_site_aniso_U_12
Er1 0.0208(2) 0.0257(3) 0.0320(3) -0.0010(4) 0.00173(17) -0.0088(4)
Co1 0.0191(7) 0.0276(12) 0.0407(11) 0.0026(9) 0.0020(7) -0.0100(7)
O5 0.071(4) 0.057(5) 0.048(4) -0.004(3) -0.006(3) 0.009(3)
N1 0.023(6) 0.044(10) 0.061(9) -0.001(7) 0.007(6) -0.018(6)
C6 0.051(7) 0.078(11) 0.084(10) 0.036(8) -0.007(6) -0.007(7)
N9 0.055(3) 0.059(5) 0.059(4) 0.009(3) -0.003(3) 0.001(3)
O1 0.063(4) 0.055(4) 0.049(4) -0.002(3) 0.001(3) 0.016(3)
O3 0.055(3) 0.059(5) 0.059(4) 0.009(3) -0.003(3) 0.001(3)
C2 0.030(5) 0.026(7) 0.041(6) -0.003(5) -0.002(4) -0.014(4)
C1 0.021(7) 0.034(10) 0.042(9) 0.003(8) 0.000(6) -0.009(7)
N3 0.061(10) 0.082(17) 0.089(13) -0.042(12) 0.026(10) -0.011(9)
O2 0.087(4) 0.054(5) 0.042(4) -0.007(3) 0.014(3) 0.012(3)
C5 0.023(7) 0.042(11) 0.042(10) 0.011(8) 0.001(6) -0.006(7)
N4 0.066(9) 0.050(11) 0.052(10) 0.017(8) -0.005(8) 0.010(8)
N7 0.063(4) 0.055(4) 0.049(4) -0.002(3) 0.001(3) 0.016(3)
N5 0.056(9) 0.058(13) 0.056(10) 0.002(9) 0.012(8) -0.008(8)
N10 0.063(3) 0.056(5) 0.056(4) -0.015(3) 0.011(3) -0.008(3)
N6 0.051(7) 0.078(11) 0.084(10) 0.036(8) -0.007(6) -0.007(7)
C25 0.063(3) 0.056(5) 0.056(4) -0.015(3) 0.011(3) -0.008(3)
C7 0.063(4) 0.055(4) 0.049(4) -0.002(3) 0.001(3) 0.016(3)
N2 0.030(5) 0.026(7) 0.041(6) -0.003(5) -0.002(4) -0.014(4)
C10 0.063(4) 0.055(4) 0.049(4) -0.002(3) 0.001(3) 0.016(3)
O4 0.063(3) 0.056(5) 0.056(4) -0.015(3) 0.011(3) -0.008(3)
C3 0.027(8) 0.053(14) 0.070(13) 0.004(10) 0.007(8) -0.016(8)
C11 0.063(4) 0.055(4) 0.049(4) -0.002(3) 0.001(3) 0.016(3)
C4 0.026(7) 0.024(9) 0.037(8) -0.005(7) 0.007(6) -0.013(6)
C29 0.063(3) 0.056(5) 0.056(4) -0.015(3) 0.011(3) -0.008(3)
C8 0.063(4) 0.055(4) 0.049(4) -0.002(3) 0.001(3) 0.016(3)
C9 0.063(4) 0.055(4) 0.049(4) -0.002(3) 0.001(3) 0.016(3)
N11 0.071(4) 0.057(5) 0.048(4) -0.004(3) -0.006(3) 0.009(3)
N8 0.087(4) 0.054(5) 0.042(4) -0.007(3) 0.014(3) 0.012(3)
C18 0.087(4) 0.054(5) 0.042(4) -0.007(3) 0.014(3) 0.012(3)
C17 0.087(4) 0.054(5) 0.042(4) -0.007(3) 0.014(3) 0.012(3)
C23 0.055(3) 0.059(5) 0.059(4) 0.009(3) -0.003(3) 0.001(3)
C19 0.055(3) 0.059(5) 0.059(4) 0.009(3) -0.003(3) 0.001(3)
C26 0.063(3) 0.056(5) 0.056(4) -0.015(3) 0.011(3) -0.008(3)
C31 0.071(4) 0.057(5) 0.048(4) -0.004(3) -0.006(3) 0.009(3)
C28 0.063(3) 0.056(5) 0.056(4) -0.015(3) 0.011(3) -0.008(3)
C13 0.087(4) 0.054(5) 0.042(4) -0.007(3) 0.014(3) 0.012(3)
C35 0.071(4) 0.057(5) 0.048(4) -0.004(3) -0.006(3) 0.009(3)
C14 0.087(4) 0.054(5) 0.042(4) -0.007(3) 0.014(3) 0.012(3)
C30 0.063(3) 0.056(5) 0.056(4) -0.015(3) 0.011(3) -0.008(3)
C16 0.087(4) 0.054(5) 0.042(4) -0.007(3) 0.014(3) 0.012(3)
C32 0.071(4) 0.057(5) 0.048(4) -0.004(3) -0.006(3) 0.009(3)
C12 0.063(4) 0.055(4) 0.049(4) -0.002(3) 0.001(3) 0.016(3)
C21 0.055(3) 0.059(5) 0.059(4) 0.009(3) -0.003(3) 0.001(3)
C34 0.071(4) 0.057(5) 0.048(4) -0.004(3) -0.006(3) 0.009(3)
C15 0.087(4) 0.054(5) 0.042(4) -0.007(3) 0.014(3) 0.012(3)
C27 0.063(3) 0.056(5) 0.056(4) -0.015(3) 0.011(3) -0.008(3)
C33 0.071(4) 0.057(5) 0.048(4) -0.004(3) -0.006(3) 0.009(3)
C20 0.055(3) 0.059(5) 0.059(4) 0.009(3) -0.003(3) 0.001(3)
C24 0.055(3) 0.059(5) 0.059(4) 0.009(3) -0.003(3) 0.001(3)
C22 0.055(3) 0.059(5) 0.059(4) 0.009(3) -0.003(3) 0.001(3)
C36 0.071(4) 0.057(5) 0.048(4) -0.004(3) -0.006(3) 0.009(3)
O6 0.097(13) 0.098(17) 0.086(13) 0.001(11) 0.037(11) 0.015(12)
O9 0.088(11) 0.079(14) 0.090(13) -0.017(11) 0.017(10) -0.025(11)
O8 0.077(10) 0.072(13) 0.075(11) 0.018(9) -0.018(8) 0.011(8)
O7 0.083(11) 0.14(2) 0.098(14) 0.045(14) 0.005(11) 0.031(13)

loop_
_atom_type_symbol
_atom_type_description
_atom_type_scat_dispersion_real
_atom_type_scat_dispersion_imag
_atom_type_scat_source
C C 0.0033 0.0016 'International Tables Vol C Tables 4.2.6.8 and 6.1.1.4'
H H 0.0000 0.0000 'International Tables Vol C Tables 4.2.6.8 and 6.1.1.4'
N N 0.0061 0.0033 'International Tables Vol C Tables 4.2.6.8 and 6.1.1.4'
O O 0.0106 0.0060 'International Tables Vol C Tables 4.2.6.8 and 6.1.1.4'
Co Co 0.3494 0.9721 'International Tables Vol C Tables 4.2.6.8 and 6.1.1.4'
Er Er -0.2586 4.9576 'International Tables Vol C Tables 4.2.6.8 and 6.1.1.4'

loop_
_geom_angle_atom_site_label_1
_geom_angle_atom_site_label_2
_geom_angle_atom_site_label_3
_geom_angle
_geom_angle_site_symmetry_1
_geom_angle_site_symmetry_3
_geom_angle_publ_flag
O5 Er1 N1 94.9(5) . . ?
O5 Er1 O1 71.8(4) . . ?
O5 Er1 O3 149.9(5) . . ?
O5 Er1 O2 138.1(5) . . ?
O5 Er1 N2 84.8(5) . 3_445 ?
O1 Er1 N1 84.7(5) . . ?
O1 Er1 O3 137.2(5) . . ?
O1 Er1 N2 103.8(5) . 3_445 ?
O3 Er1 N1 82.8(5) . . ?
O3 Er1 N2 92.9(5) . 3_445 ?
O2 Er1 N1 102.3(5) . . ?
O2 Er1 O1 72.1(5) . . ?
O2 Er1 O3 70.9(5) . . ?
O2 Er1 N2 83.7(5) . 3_445 ?
N2 Er1 N1 170.9(5) 3_445 . ?
O4 Er1 O5 74.3(5) . . ?
O4 Er1 N1 85.5(5) . . ?
O4 Er1 O1 143.7(5) . . ?
O4 Er1 O3 75.6(5) . . ?
O4 Er1 O2 144.2(5) . . ?
O4 Er1 N2 85.7(5) . 3_445 ?
C6 Co1 C5 90.5(9) . . ?
C6 Co1 C3 89.8(10) . . ?
C6 Co1 C4 177.6(10) . . ?
C2 Co1 C6 89.4(8) . . ?
C2 Co1 C1 178.6(8) . . ?
C2 Co1 C5 90.6(6) . . ?
C2 Co1 C3 90.0(7) . . ?
C2 Co1 C4 90.0(6) . . ?
C1 Co1 C6 91.8(8) . . ?
C1 Co1 C5 88.7(7) . . ?
C1 Co1 C3 90.7(7) . . ?
C1 Co1 C4 88.9(6) . . ?
C5 Co1 C3 179.3(8) . . ?
C5 Co1 C4 91.9(6) . . ?
C3 Co1 C4 87.9(7) . . ?
N11 O5 Er1 139.1(11) . . ?
C1 N1 Er1 173.5(13) . . ?
N6 C6 Co1 174(2) . . ?
O3 N9 C23 119.5(17) . . ?
O3 N9 C19 118.3(16) . . ?
C23 N9 C19 122.2(17) . . ?
N7 O1 Er1 129.9(10) . . ?
N9 O3 Er1 127.8(12) . . ?
N2 C2 Co1 178.5(15) . . ?
N1 C1 Co1 179.0(16) . . ?
N8 O2 Er1 123.8(11) . . ?
N5 C5 Co1 177.6(13) . . ?
C7 N7 O1 119.9(16) . . ?
C7 N7 C11 121.7(19) . . ?
C11 N7 O1 118.3(14) . . ?
C25 N10 O4 118.6(15) . . ?
C25 N10 C29 122.8(18) . . ?
C29 N10 O4 118.5(17) . . ?
N10 C25 C26 117.0(17) . . ?
N10 C25 C30 117.9(18) . . ?
C26 C25 C30 125(2) . . ?
N7 C7 C8 115.1(19) . . ?
N7 C7 C12 116.5(18) . . ?
C8 C7 C12 128.4(17) . . ?
C2 N2 Er1 177.5(12) . 3 ?
C11 C10 H10 120.4 . . ?
C9 C10 H10 120.4 . . ?
C9 C10 C11 119(2) . . ?
N10 O4 Er1 128.4(10) . . ?
N3 C3 Co1 178.4(16) . . ?
N7 C11 C10 120.5(18) . . ?
N7 C11 H11 119.7 . . ?
C10 C11 H11 119.7 . . ?
N4 C4 Co1 175.4(14) . . ?
N10 C29 H29 120.6 . . ?
C28 C29 N10 119(2) . . ?
C28 C29 H29 120.6 . . ?
C7 C8 H8 119.2 . . ?
C9 C8 C7 121.6(18) . . ?
C9 C8 H8 119.2 . . ?
C10 C9 C8 122(2) . . ?
C10 C9 H9 119.2 . . ?
C8 C9 H9 119.2 . . ?
O5 N11 C31 119.4(17) . . ?
O5 N11 C35 116.9(16) . . ?
C31 N11 C35 123.5(17) . . ?
O2 N8 C17 116.5(16) . . ?
O2 N8 C13 120.6(17) . . ?
C13 N8 C17 122.9(16) . . ?
H18A C18 H18B 109.5 . . ?
H18A C18 H18C 109.5 . . ?
H18B C18 H18C 109.5 . . ?
C13 C18 H18A 109.5 . . ?
C13 C18 H18B 109.5 . . ?
C13 C18 H18C 109.5 . . ?
N8 C17 H17 120.1 . . ?
C16 C17 N8 120(2) . . ?
C16 C17 H17 120.1 . . ?
N9 C23 H23 120.0 . . ?
N9 C23 C22 120(2) . . ?
C22 C23 H23 120.0 . . ?
N9 C19 C20 118.0(18) . . ?
N9 C19 C24 119.0(17) . . ?
C20 C19 C24 122.9(19) . . ?
C25 C26 H26 118.3 . . ?
C27 C26 C25 123(2) . . ?
C27 C26 H26 118.3 . . ?
N11 C31 C32 114.0(19) . . ?
N11 C31 C36 118.1(18) . . ?
C36 C31 C32 128(2) . . ?
C29 C28 H28 119.0 . . ?
C29 C28 C27 121.9(19) . . ?
C27 C28 H28 119.0 . . ?
N8 C13 C18 119.2(17) . . ?
N8 C13 C14 116.7(19) . . ?
C14 C13 C18 124(2) . . ?
N11 C35 H35 120.1 . . ?
C34 C35 N11 120(2) . . ?
C34 C35 H35 120.1 . . ?
C13 C14 H14 119.3 . . ?
C15 C14 C13 121(2) . . ?
C15 C14 H14 119.3 . . ?
C25 C30 H30A 109.5 . . ?
C25 C30 H30B 109.5 . . ?
C25 C30 H30C 109.5 . . ?
H30A C30 H30B 109.5 . . ?
H30A C30 H30C 109.5 . . ?
H30B C30 H30C 109.5 . . ?
C17 C16 H16 121.1 . . ?
C17 C16 C15 118(2) . . ?
C15 C16 H16 121.1 . . ?
C31 C32 H32 118.7 . . ?
C33 C32 C31 123(2) . . ?
C33 C32 H32 118.7 . . ?
C7 C12 H12A 109.5 . . ?
C7 C12 H12B 109.5 . . ?
C7 C12 H12C 109.5 . . ?
H12A C12 H12B 109.5 . . ?
H12A C12 H12C 109.5 . . ?
H12B C12 H12C 109.5 . . ?
C20 C21 H21 119.8 . . ?
C20 C21 C22 120.4(19) . . ?
C22 C21 H21 119.8 . . ?
C35 C34 H34 120.5 . . ?
C35 C34 C33 119(2) . . ?
C33 C34 H34 120.5 . . ?
C14 C15 C16 121.3(18) . . ?
C14 C15 H15 119.4 . . ?
C16 C15 H15 119.4 . . ?
C26 C27 C28 116.1(19) . . ?
C26 C27 H27 121.9 . . ?
C28 C27 H27 121.9 . . ?
C32 C33 C34 120.7(19) . . ?
C32 C33 H33 119.6 . . ?
C34 C33 H33 119.6 . . ?
C19 C20 H20 119.6 . . ?
C21 C20 C19 121(2) . . ?
C21 C20 H20 119.6 . . ?
C19 C24 H24A 109.5 . . ?
C19 C24 H24B 109.5 . . ?
C19 C24 H24C 109.5 . . ?
H24A C24 H24B 109.5 . . ?
H24A C24 H24C 109.5 . . ?
H24B C24 H24C 109.5 . . ?
C23 C22 H22 120.8 . . ?
C21 C22 C23 118(2) . . ?
C21 C22 H22 120.8 . . ?
C31 C36 H36A 109.5 . . ?
C31 C36 H36B 109.5 . . ?
C31 C36 H36C 109.5 . . ?
H36A C36 H36B 109.5 . . ?
H36A C36 H36C 109.5 . . ?
H36B C36 H36C 109.5 . . ?
H6A O6 H6B 104(4) . . ?
H9A O9 H9B 104(4) . . ?
H8A O8 H8B 103(4) . . ?
H7A O7 H7B 102(4) . . ?

loop_
_geom_bond_atom_site_label_1
_geom_bond_atom_site_label_2
_geom_bond_distance
_geom_bond_site_symmetry_2
_geom_bond_publ_flag
Er1 O5 2.276(12) . ?
Er1 N1 2.360(12) . ?
Er1 O1 2.280(13) . ?
Er1 O3 2.325(14) . ?
Er1 O2 2.279(13) . ?
Er1 N2 2.353(12) 3_445 ?
Er1 O4 2.269(12) . ?
Co1 C6 1.90(2) . ?
Co1 C2 1.862(14) . ?
Co1 C1 1.872(15) . ?
Co1 C5 1.897(18) . ?
Co1 C3 1.91(2) . ?
Co1 C4 1.932(17) . ?
O5 N11 1.336(18) . ?
N1 C1 1.142(19) . ?
C6 N6 1.16(2) . ?
N9 O3 1.306(19) . ?
N9 C23 1.33(2) . ?
N9 C19 1.35(3) . ?
O1 N7 1.38(2) . ?
C2 N2 1.156(18) . ?
N3 C3 1.14(2) . ?
O2 N8 1.337(19) . ?
C5 N5 1.16(2) . ?
N4 C4 1.12(2) . ?
N7 C7 1.34(2) . ?
N7 C11 1.35(3) . ?
N10 C25 1.30(3) . ?
N10 O4 1.37(2) . ?
N10 C29 1.36(2) . ?
C25 C26 1.40(3) . ?
C25 C30 1.47(2) . ?
C7 C8 1.42(3) . ?
C7 C12 1.50(3) . ?
N2 Er1 2.353(12) 3 ?
C10 H10 0.9300 . ?
C10 C11 1.37(2) . ?
C10 C9 1.28(2) . ?
C11 H11 0.9300 . ?
C29 H29 0.9300 . ?
C29 C28 1.33(3) . ?
C8 H8 0.9300 . ?
C8 C9 1.33(3) . ?
C9 H9 0.9300 . ?
N11 C31 1.35(3) . ?
N11 C35 1.39(3) . ?
N8 C17 1.38(3) . ?
N8 C13 1.35(3) . ?
C18 H18A 0.9600 . ?
C18 H18B 0.9600 . ?
C18 H18C 0.9600 . ?
C18 C13 1.49(3) . ?
C17 H17 0.9300 . ?
C17 C16 1.37(3) . ?
C23 H23 0.9300 . ?
C23 C22 1.38(2) . ?
C19 C20 1.37(2) . ?
C19 C24 1.44(3) . ?
C26 H26 0.9300 . ?
C26 C27 1.33(2) . ?
C31 C32 1.41(3) . ?
C31 C36 1.38(3) . ?
C28 H28 0.9300 . ?
C28 C27 1.39(3) . ?
C13 C14 1.39(2) . ?
C35 H35 0.9300 . ?
C35 C34 1.34(2) . ?
C14 H14 0.9300 . ?
C14 C15 1.36(3) . ?
C30 H30A 0.9600 . ?
C30 H30B 0.9600 . ?
C30 H30C 0.9600 . ?
C16 H16 0.9300 . ?
C16 C15 1.38(3) . ?
C32 H32 0.9300 . ?
C32 C33 1.34(3) . ?
C12 H12A 0.9600 . ?
C12 H12B 0.9600 . ?
C12 H12C 0.9600 . ?
C21 H21 0.9300 . ?
C21 C20 1.35(3) . ?
C21 C22 1.37(3) . ?
C34 H34 0.9300 . ?
C34 C33 1.35(3) . ?
C15 H15 0.9300 . ?
C27 H27 0.9300 . ?
C33 H33 0.9300 . ?
C20 H20 0.9300 . ?
C24 H24A 0.9600 . ?
C24 H24B 0.9600 . ?
C24 H24C 0.9600 . ?
C22 H22 0.9300 . ?
C36 H36A 0.9600 . ?
C36 H36B 0.9600 . ?
C36 H36C 0.9600 . ?
O6 H6A 0.96(3) . ?
O6 H6B 0.96(3) . ?
O9 H9A 0.96(3) . ?
O9 H9B 0.97(3) . ?
O8 H8A 0.97(3) . ?
O8 H8B 0.97(3) . ?
O7 H7A 0.97(3) . ?
O7 H7B 0.97(3) . ?

loop_
_geom_hbond_atom_site_label_D
_geom_hbond_atom_site_label_H
_geom_hbond_atom_site_label_A
_geom_hbond_distance_DH
_geom_hbond_distance_HA
_geom_hbond_distance_DA
_geom_hbond_angle_DHA
_geom_hbond_site_symmetry_A
O8 H8A N6 0.97(3) 2.22(16) 2.80(2) 118(13) .
O7 H7A N4 0.97(3) 2.21(9) 2.86(2) 123(7) .
O6 H6B N3 0.96(3) 2.2(2) 2.88(3) 123(20) .

loop_
_geom_torsion_atom_site_label_1
_geom_torsion_atom_site_label_2
_geom_torsion_atom_site_label_3
_geom_torsion_atom_site_label_4
_geom_torsion
_geom_torsion_site_symmetry_1
_geom_torsion_site_symmetry_2
_geom_torsion_site_symmetry_3
_geom_torsion_site_symmetry_4
_geom_torsion_publ_flag
Er1 O5 N11 C31 -108(2) . . . . ?
Er1 O5 N11 C35 77(2) . . . . ?
Er1 O1 N7 C7 104.9(16) . . . . ?
Er1 O1 N7 C11 -79.1(18) . . . . ?
Er1 O2 N8 C17 81(2) . . . . ?
Er1 O2 N8 C13 -99.6(19) . . . . ?
O5 N11 C31 C32 -176.0(16) . . . . ?
O5 N11 C31 C36 8(3) . . . . ?
O5 N11 C35 C34 172.3(17) . . . . ?
N9 C23 C22 C21 4(3) . . . . ?
N9 C19 C20 C21 2(3) . . . . ?
O1 N7 C7 C8 179.0(15) . . . . ?
O1 N7 C7 C12 -3(2) . . . . ?
O1 N7 C11 C10 178.5(15) . . . . ?
O3 N9 C23 C22 178.9(17) . . . . ?
O3 N9 C19 C20 178.6(17) . . . . ?
O3 N9 C19 C24 -2(3) . . . . ?
O2 N8 C17 C16 -177.8(17) . . . . ?
O2 N8 C13 C18 0(3) . . . . ?
O2 N8 C13 C14 178.1(17) . . . . ?
N7 C7 C8 C9 -2(3) . . . . ?
N10 C25 C26 C27 -4(3) . . . . ?
N10 C29 C28 C27 0(3) . . . . ?
C25 N10 O4 Er1 98.0(18) . . . . ?
C25 N10 C29 C28 0(3) . . . . ?
C25 C26 C27 C28 3(3) . . . . ?
C7 N7 C11 C10 -6(3) . . . . ?
C7 C8 C9 C10 4(3) . . . . ?
O4 N10 C25 C26 -179.8(16) . . . . ?
O4 N10 C25 C30 -2(3) . . . . ?
O4 N10 C29 C28 -178.2(17) . . . . ?
C11 N7 C7 C8 3(3) . . . . ?
C11 N7 C7 C12 -178.9(15) . . . . ?
C11 C10 C9 C8 -6(3) . . . . ?
C29 N10 C25 C26 2(3) . . . . ?
C29 N10 C25 C30 -179.7(17) . . . . ?
C29 N10 O4 Er1 -84.0(19) . . . . ?
C29 C28 C27 C26 -1(3) . . . . ?
C9 C10 C11 N7 7(3) . . . . ?
N11 C31 C32 C33 5(3) . . . . ?
N11 C35 C34 C33 3(3) . . . . ?
N8 C17 C16 C15 -3(3) . . . . ?
N8 C13 C14 C15 3(3) . . . . ?
C18 C13 C14 C15 -179.6(19) . . . . ?
C17 N8 C13 C18 179.3(18) . . . . ?
C17 N8 C13 C14 -3(3) . . . . ?
C17 C16 C15 C14 3(3) . . . . ?
C23 N9 O3 Er1 -73(2) . . . . ?
C23 N9 C19 C20 -1(3) . . . . ?
C23 N9 C19 C24 178.7(18) . . . . ?
C19 N9 O3 Er1 108.0(18) . . . . ?
C19 N9 C23 C22 -2(3) . . . . ?
C31 N11 C35 C34 -3(3) . . . . ?
C31 C32 C33 C34 -6(3) . . . . ?
C13 N8 C17 C16 3(3) . . . . ?
C13 C14 C15 C16 -3(3) . . . . ?
C35 N11 C31 C32 -1(3) . . . . ?
C35 N11 C31 C36 -176.5(19) . . . . ?
C35 C34 C33 C32 2(3) . . . . ?
C30 C25 C26 C27 178.1(18) . . . . ?
C12 C7 C8 C9 -179.9(18) . . . . ?
C20 C21 C22 C23 -3(3) . . . . ?
C24 C19 C20 C21 -177.9(19) . . . . ?
C22 C21 C20 C19 0(3) . . . . ?
C36 C31 C32 C33 -179(2) . . . . ?
